data_7207518
loop_
_publ_author_name
'Saines, Paul J.'
'Barton, Phillip T.'
'Jain, Prashant'
'Cheetham, Anthony K.'

_publ_section_title
;
 Structures and magnetic properties of Mn and Co inorganic--organic
 frameworks with mixed linear dicarboxylate ligands
;
_journal_issue 8
_journal_name_full CrystEngComm
_journal_page_first 2711
_journal_paper_doi 10.1039/c2ce05947a
_journal_volume 14
_journal_year 2012
_chemical_compound_source 'synthesis as described'
_chemical_formula_moiety 'C10 H20 Mn2 O12, 2(H2 0)'
_chemical_formula_sum 'C10 H24 Mn2 O14'
_chemical_formula_weight 478.17
_chemical_name_systematic
;
?
;
_space_group_IT_number 2
_symmetry_cell_setting triclinic
_symmetry_Int_Tables_number 2
_symmetry_space_group_name_Hall '-P 1'
_symmetry_space_group_name_H-M 'P -1'
_atom_sites_solution_hydrogens geom
_atom_sites_solution_primary direct
_atom_sites_solution_secondary difmap
_audit_creation_date 2011-03-21T17:18:50-00:00
_audit_creation_method 'WinGX routine CIF_UPDATE'
_cell_angle_alpha 85.402(7)
_cell_angle_beta 81.432(6)
_cell_angle_gamma 70.018(6)
_cell_formula_units_Z 1
_cell_length_a 7.6205(5)
_cell_length_b 7.9261(5)
_cell_length_c 8.0664(7)
_cell_measurement_reflns_used 2536
_cell_measurement_temperature 120(2)
_cell_measurement_theta_max 29.1337
_cell_measurement_theta_min 3.5788
_cell_measurement_wavelength 0.71073
_cell_volume 452.55(6)
_computing_cell_refinement 'CrysAlisPro, Oxford Diffraction, 2010'
_computing_data_collection 'CrysAlisPro, Oxford Diffraction, 2010'
_computing_data_reduction 'CrysAlisPro, Oxford Diffraction, 2010'
_computing_molecular_graphics 'Diamond (Brandenburg 1997)'
_computing_publication_material 'WinGX publication routines (Farrugia, 1999)'
_computing_structure_refinement 'SHELXL-97 (Sheldrick, 2008)'
_computing_structure_solution 'SHELXS-97 (Sheldrick, 2008)'
_diffrn_ambient_temperature 120(2)
_diffrn_detector_area_resol_mean 16.1183
_diffrn_measured_fraction_theta_full 0.997
_diffrn_measured_fraction_theta_max 0.842
_diffrn_measurement_device_type 'Xcalibur, Eos, Gemini ultra'
_diffrn_measurement_method '\w scans'
_diffrn_radiation_monochromator graphite
_diffrn_radiation_probe x-ray
_diffrn_radiation_source 'Enhance (Mo) X-ray Source'
_diffrn_radiation_type MoK\a
_diffrn_radiation_wavelength 0.71073
_diffrn_reflns_av_R_equivalents 0.0268
_diffrn_reflns_av_unetI/netI 0.0384
_diffrn_reflns_limit_h_max 10
_diffrn_reflns_limit_h_min -10
_diffrn_reflns_limit_k_max 10
_diffrn_reflns_limit_k_min -10
_diffrn_reflns_limit_l_max 9
_diffrn_reflns_limit_l_min -10
_diffrn_reflns_number 3166
_diffrn_reflns_theta_full 26.32
_diffrn_reflns_theta_max 29.2
_diffrn_reflns_theta_min 3.59
_exptl_absorpt_coefficient_mu 1.464
_exptl_absorpt_correction_T_max 0.806
_exptl_absorpt_correction_T_min 0.646
_exptl_absorpt_correction_type analytical
_exptl_absorpt_process_details
;
CrysAlisPro, Oxford Diffraction Ltd.,
Version 1.171.34.44 (release 25-10-2010 CrysAlis171 .NET)
(compiled Oct 25 2010,18:11:34)
Analytical numeric absorption correction using a multifaceted crystal
model based on expressions derived by R.C. Clark & J.S. Reid.
(Clark, R. C. & Reid, J. S. (1995). Acta Cryst. A51, 887-897)
;
_exptl_crystal_colour colourless
_exptl_crystal_density_diffrn 1.755
_exptl_crystal_density_method 'not measured'
_exptl_crystal_description 'irregular block'
_exptl_crystal_F_000 246
_exptl_crystal_size_max 0.449
_exptl_crystal_size_mid 0.361
_exptl_crystal_size_min 0.184
_refine_diff_density_max 0.385
_refine_diff_density_min -0.431
_refine_diff_density_rms 0.070
_refine_ls_extinction_method none
_refine_ls_goodness_of_fit_ref 1.070
_refine_ls_hydrogen_treatment mixed
_refine_ls_matrix_type full
_refine_ls_number_parameters 136
_refine_ls_number_reflns 2055
_refine_ls_number_restraints 9
_refine_ls_restrained_S_all 1.071
_refine_ls_R_factor_all 0.0279
_refine_ls_R_factor_gt 0.0265
_refine_ls_shift/su_max 0.000
_refine_ls_shift/su_mean 0.000
_refine_ls_structure_factor_coef Fsqd
_refine_ls_weighting_details 'calc w=1/[\s^2^(Fo^2^)+(0.0503P)^2^+0.1911P] where P=(Fo^2^+2Fc^2^)/3'
_refine_ls_weighting_scheme calc
_refine_ls_wR_factor_gt 0.0672
_refine_ls_wR_factor_ref 0.0687
_reflns_number_gt 1938
_reflns_number_total 2055
_reflns_threshold_expression >2sigma(I)
_cod_data_source_file c2ce05947a.txt
_cod_data_source_block 1
_cod_depositor_comments
;
The following automatic conversions were performed:
'__diffrn_radiation_source' tag replaced with
'_diffrn_radiation_source'.

Automatic conversion script
Id: cif_correct_tags 1440 2010-10-19 06:21:57Z saulius 
;
_cod_database_code 7207518

loop_
_symmetry_equiv_pos_as_xyz
'x, y, z'
'-x, -y, -z'

loop_
_atom_site_label
_atom_site_type_symbol
_atom_site_fract_x
_atom_site_fract_y
_atom_site_fract_z
_atom_site_U_iso_or_equiv
_atom_site_adp_type
_atom_site_occupancy
_atom_site_symmetry_multiplicity
_atom_site_calc_flag
_atom_site_refinement_flags
Mn1 Mn 0.71703(3) 0.65589(3) 0.61833(3) 0.01108(9) Uani 1 1 d .
O11 O 0.44604(16) 0.71015(15) 0.79939(15) 0.0164(3) Uani 1 1 d .
O2 O 0.93555(15) 0.71824(15) 0.46128(15) 0.0150(2) Uani 1 1 d .
O1 O 0.75083(15) 0.37970(15) 0.58107(15) 0.0147(2) Uani 1 1 d .
O1W O 0.86418(17) 0.61659(18) 0.82918(16) 0.0199(3) Uani 1 1 d D
H1WA H 0.815(3) 0.595(3) 0.927(2) 0.030 Uiso 1 1 d D
H1WB H 0.983(2) 0.570(3) 0.824(3) 0.030 Uiso 1 1 d D
O3W O 0.76318(16) 0.50886(17) 0.14382(15) 0.0170(3) Uani 1 1 d D
H3WA H 0.710(3) 0.431(2) 0.149(3) 0.026 Uiso 1 1 d D
H3WB H 0.702(3) 0.585(2) 0.223(2) 0.026 Uiso 1 1 d D
O2W O 0.55555(16) 0.72226(15) 0.40359(15) 0.0134(2) Uani 1 1 d D
H2WA H 0.462(2) 0.688(2) 0.412(3) 0.020 Uiso 1 1 d D
H2WB H 0.525(3) 0.831(2) 0.367(3) 0.020 Uiso 1 1 d D
O12 O 0.53701(15) 0.93918(15) 0.71091(15) 0.0153(2) Uani 1 1 d .
C13 C 0.0891(2) 0.9282(2) 0.9598(2) 0.0150(3) Uani 1 1 d .
H13A H 0.1348 0.8307 1.0438 0.018 Uiso 1 1 calc R
H13B H 0.0575 0.8757 0.8657 0.018 Uiso 1 1 calc R
C1 C 0.9097(2) 0.2564(2) 0.54940(19) 0.0120(3) Uani 1 1 d .
C11 C 0.4179(2) 0.8773(2) 0.7973(2) 0.0131(3) Uani 1 1 d .
C2 C 0.9050(2) 0.0687(2) 0.5288(2) 0.0137(3) Uani 1 1 d .
H2A H 0.8531 0.0261 0.6375 0.016 Uiso 1 1 calc R
H2B H 0.8181 0.0760 0.4466 0.016 Uiso 1 1 calc R
C12 C 0.2452(2) 1.0053(2) 0.8946(2) 0.0161(3) Uani 1 1 d .
H12A H 0.1932 1.1120 0.8215 0.019 Uiso 1 1 calc R
H12B H 0.2843 1.0465 0.9913 0.019 Uiso 1 1 calc R

loop_
_atom_site_aniso_label
_atom_site_aniso_U_11
_atom_site_aniso_U_22
_atom_site_aniso_U_33
_atom_site_aniso_U_23
_atom_site_aniso_U_13
_atom_site_aniso_U_12
Mn1 0.00918(14) 0.01019(14) 0.01322(15) -0.00174(9) -0.00031(10) -0.00258(10)
O11 0.0134(5) 0.0127(6) 0.0215(6) -0.0024(5) 0.0028(5) -0.0037(5)
O2 0.0114(5) 0.0147(5) 0.0192(6) -0.0009(5) 0.0002(4) -0.0056(5)
O1 0.0104(5) 0.0109(5) 0.0214(6) -0.0023(4) -0.0010(4) -0.0020(5)
O1W 0.0138(6) 0.0305(7) 0.0141(6) 0.0010(5) -0.0027(5) -0.0057(6)
O3W 0.0157(6) 0.0179(6) 0.0180(6) -0.0045(5) 0.0022(5) -0.0072(5)
O2W 0.0116(5) 0.0114(5) 0.0179(6) 0.0007(4) -0.0030(4) -0.0044(5)
O12 0.0124(5) 0.0134(5) 0.0184(6) -0.0010(4) 0.0017(4) -0.0037(5)
C13 0.0112(7) 0.0135(8) 0.0176(8) -0.0032(6) 0.0032(6) -0.0020(7)
C1 0.0136(7) 0.0120(7) 0.0097(7) 0.0004(6) -0.0019(6) -0.0033(6)
C11 0.0112(7) 0.0137(7) 0.0139(8) -0.0010(6) -0.0028(6) -0.0029(6)
C2 0.0109(7) 0.0114(7) 0.0180(8) -0.0025(6) -0.0004(6) -0.0030(7)
C12 0.0137(8) 0.0148(8) 0.0176(8) -0.0047(6) 0.0026(6) -0.0029(7)

loop_
_geom_angle_atom_site_label_1
_geom_angle_atom_site_label_2
_geom_angle_atom_site_label_3
_geom_angle
_geom_angle_site_symmetry_1
_geom_angle_site_symmetry_3
O2 Mn1 O1W 91.53(5) . .
O2 Mn1 O1 107.75(4) . .
O1W Mn1 O1 98.59(5) . .
O2 Mn1 O2W 87.81(4) . .
O1W Mn1 O2W 174.93(5) . .
O1 Mn1 O2W 86.39(4) . .
O2 Mn1 O11 156.79(4) . .
O1W Mn1 O11 88.08(5) . .
O1 Mn1 O11 95.24(4) . .
O2W Mn1 O11 90.54(4) . .
O2 Mn1 O12 99.79(4) . .
O1W Mn1 O12 88.79(5) . .
O1 Mn1 O12 151.19(4) . .
O2W Mn1 O12 86.37(4) . .
O11 Mn1 O12 57.00(4) . .
C11 O11 Mn1 92.66(10) . .
C1 O2 Mn1 147.06(11) 2_766 .
C1 O1 Mn1 124.10(10) . .
C11 O12 Mn1 90.97(9) . .
C12 C13 C13 111.99(16) . 2_577
O2 C1 O1 123.69(14) 2_766 .
O2 C1 C2 119.85(14) 2_766 .
O1 C1 C2 116.44(13) . .
O11 C11 O12 119.35(15) . .
O11 C11 C12 121.57(14) . .
O12 C11 C12 119.08(14) . .
C2 C2 C1 114.55(16) 2_756 .
C11 C12 C13 115.25(13) . .

loop_
_geom_bond_atom_site_label_1
_geom_bond_atom_site_label_2
_geom_bond_distance
_geom_bond_site_symmetry_2
Mn1 O2 2.1108(11) .
Mn1 O1W 2.1194(12) .
Mn1 O1 2.1554(11) .
Mn1 O2W 2.1995(12) .
Mn1 O11 2.2755(12) .
Mn1 O12 2.3108(11) .
O11 C11 1.267(2) .
O2 C1 1.2522(18) 2_766
O1 C1 1.2745(19) .
O12 C11 1.269(2) .
C13 C12 1.525(2) .
C13 C13 1.536(3) 2_577
C1 O2 1.2522(18) 2_766
C1 C2 1.523(2) .
C11 C12 1.512(2) .
C2 C2 1.517(3) 2_756
